data_7028019
loop_
_publ_author_name
'Steed, Jonathan W.'
'McCool, Brian J.'
'Junk, Peter C.'

_publ_section_title
;
 Hydrogen bonded polymers and oligomers from metal salts and 18-crown-6
;
_journal_issue 20
_journal_name_full 'Journal of the Chemical Society, Dalton Transactions'
_journal_page_first 3417
_journal_paper_doi 10.1039/a805492d
_journal_year 1998
_chemical_formula_sum 'C20 H44 Cu2 O18'
_chemical_formula_weight 699.63
_chemical_name_systematic
; 
 ? 
;
_space_group_IT_number 2
_symmetry_cell_setting triclinic
_symmetry_space_group_name_Hall '-P 1'
_symmetry_space_group_name_H-M 'P -1'
_atom_sites_solution_hydrogens geom
_atom_sites_solution_primary direct
_atom_sites_solution_secondary difmap
_audit_creation_method SHELXL-97
_cell_angle_alpha 75.821(2)
_cell_angle_beta 77.275(2)
_cell_angle_gamma 90.455(2)
_cell_formula_units_Z 1
_cell_length_a 7.983(3)
_cell_length_b 7.833(3)
_cell_length_c 12.912(5)
_cell_measurement_reflns_used n/a
_cell_measurement_temperature 173(2)
_cell_measurement_theta_max n/a
_cell_measurement_theta_min n/a
_cell_volume 761.9(5)
_computing_cell_refinement Denzo-SMN
_computing_data_reduction Denzo-SMN
_computing_molecular_graphics RES2INS
_computing_structure_refinement 'SHELXL-97 (Sheldrick, 1997)'
_computing_structure_solution 'SHELXS-97 (Sheldrick, 1990)'
_diffrn_ambient_temperature 173(2)
_diffrn_measured_fraction_theta_full 0.829
_diffrn_measured_fraction_theta_max 0.829
_diffrn_measurement_device_type KappaCCD
_diffrn_measurement_method '2o phi scans'
_diffrn_radiation_monochromator graphite
_diffrn_radiation_source 'fine-focus sealed tube'
_diffrn_radiation_type MoK\a
_diffrn_radiation_wavelength 0.71070
_diffrn_reflns_av_R_equivalents 0.0577
_diffrn_reflns_av_sigmaI/netI 0.0967
_diffrn_reflns_limit_h_max 9
_diffrn_reflns_limit_h_min -9
_diffrn_reflns_limit_k_max 9
_diffrn_reflns_limit_k_min -9
_diffrn_reflns_limit_l_max 15
_diffrn_reflns_limit_l_min -15
_diffrn_reflns_number 4887
_diffrn_reflns_theta_full 26.00
_diffrn_reflns_theta_max 26.00
_diffrn_reflns_theta_min 3.42
_diffrn_standards_decay_% 0
_diffrn_standards_interval_count n/a
_diffrn_standards_interval_time n/a
_diffrn_standards_number n/a
_exptl_absorpt_coefficient_mu 1.470
_exptl_absorpt_correction_T_max 0.7575
_exptl_absorpt_correction_T_min 0.4724
_exptl_absorpt_correction_type Scalepack
_exptl_crystal_colour blue
_exptl_crystal_density_diffrn 1.525
_exptl_crystal_density_method 'not measured'
_exptl_crystal_description block
_exptl_crystal_F_000 366
_exptl_crystal_size_max 0.60
_exptl_crystal_size_mid 0.40
_exptl_crystal_size_min 0.20
_refine_diff_density_max 0.534
_refine_diff_density_min -0.694
_refine_diff_density_rms 0.079
_refine_ls_extinction_coef 0.046(7)
_refine_ls_extinction_expression Fc^*^=kFc[1+0.001xFc^2^\l^3^/sin(2\q)]^-1/4^
_refine_ls_extinction_method SHELXL
_refine_ls_goodness_of_fit_ref 1.063
_refine_ls_hydrogen_treatment mixed
_refine_ls_matrix_type full
_refine_ls_number_parameters 218
_refine_ls_number_reflns 2489
_refine_ls_number_restraints 0
_refine_ls_restrained_S_all 1.063
_refine_ls_R_factor_all 0.0539
_refine_ls_R_factor_gt 0.0472
_refine_ls_shift/su_max 0.001
_refine_ls_shift/su_mean 0.000
_refine_ls_structure_factor_coef Fsqd
_refine_ls_weighting_details 'w=1/[\s^2^(Fo^2^)+(0.0000P)^2^+0.7370P] where P=(Fo^2^+2Fc^2^)/3'
_refine_ls_weighting_scheme calc
_refine_ls_wR_factor_gt 0.1247
_refine_ls_wR_factor_ref 0.1319
_reflns_number_gt 2243
_reflns_number_total 2489
_reflns_threshold_expression >2sigma(I)
_cod_data_source_file d805492sup1.cif
_cod_data_source_block cu2ac18
_cod_depositor_comments
;
The following automatic conversions were performed:

'_refine_ls_weighting_scheme' value 'calc
w=1/[\s^2^(Fo^2^)+(0.0000P)^2^+0.7370P] where P=(Fo^2^+2Fc^2^)/3' was
changed to 'calc'. New tag '_refine_ls_weighting_details' was
created. The value of the new tag was set to
'w=1/[\s^2^(Fo^2^)+(0.0000P)^2^+0.7370P] where P=(Fo^2^+2Fc^2^)/3'.

Automatic conversion script
Id: cif_fix_values 3143 2015-03-26 13:38:13Z robertas 
;
_cod_original_sg_symbol_H-M P-1
_cod_database_code 7028019

loop_
_symmetry_equiv_pos_as_xyz
'x, y, z'
'-x, -y, -z'

loop_
_atom_site_label
_atom_site_type_symbol
_atom_site_fract_x
_atom_site_fract_y
_atom_site_fract_z
_atom_site_U_iso_or_equiv
_atom_site_adp_type
_atom_site_occupancy
_atom_site_calc_flag
_atom_site_refinement_flags
Cu1 Cu 1.01541(5) -0.04403(6) 1.10228(3) 0.0282(2) Uani 1 d .
O1 O 0.7838(3) -0.1591(4) 1.1387(2) 0.0360(6) Uani 1 d .
O2 O 0.7591(4) -0.0877(4) 0.9637(2) 0.0363(6) Uani 1 d .
O3 O 0.9077(4) 0.1773(4) 1.1137(2) 0.0369(6) Uani 1 d .
O4 O 0.8857(4) 0.2536(4) 0.9385(2) 0.0346(6) Uani 1 d .
O5 O 1.0657(4) -0.1149(4) 1.2633(2) 0.0374(7) Uani 1 d .
H52 H 1.1574 -0.0503 1.2698 0.045 Uiso 1 d R
H51 H 0.9920 -0.1268 1.3194 0.045 Uiso 1 d R
C1 C 0.7017(5) -0.1537(5) 1.0650(3) 0.0329(8) Uani 1 d .
C2 C 0.5172(5) -0.2292(6) 1.1012(4) 0.0415(10) Uani 1 d .
H2C H 0.4884 -0.2779 1.0438 0.050 Uiso 1 calc R
H2B H 0.4407 -0.1356 1.1141 0.050 Uiso 1 calc R
H2A H 0.5031 -0.3228 1.1691 0.050 Uiso 1 calc R
C3 C 0.8636(5) 0.2785(5) 1.0336(3) 0.0317(8) Uani 1 d .
C4 C 0.7766(5) 0.4433(6) 1.0516(3) 0.0376(9) Uani 1 d .
H4C H 0.6515 0.4190 1.0711 0.045 Uiso 1 calc R
H4B H 0.8091 0.5384 0.9842 0.045 Uiso 1 calc R
H4A H 0.8131 0.4791 1.1113 0.045 Uiso 1 calc R
O1A O 0.7087(4) 0.2012(5) 1.5055(3) 0.0524(8) Uani 1 d .
O2A O 0.6888(4) -0.0931(5) 1.6870(2) 0.0510(9) Uani 1 d .
O3A O 0.9504(5) -0.3307(5) 1.6368(2) 0.0517(8) Uani 1 d .
C1A C 0.5825(7) 0.1754(9) 1.6078(4) 0.0603(15) Uani 1 d .
H1A2 H 0.634(8) 0.240(8) 1.654(5) 0.072 Uiso 1 d .
H1A1 H 0.488(8) 0.236(8) 1.594(5) 0.072 Uiso 1 d .
C2A C 0.5396(7) -0.0149(9) 1.6583(4) 0.0598(15) Uani 1 d .
H2A2 H 0.499(7) -0.065(7) 1.601(5) 0.072 Uiso 1 d .
H2A1 H 0.446(8) -0.045(8) 1.729(5) 0.072 Uiso 1 d .
C3A C 0.6689(8) -0.2817(9) 1.7247(5) 0.0655(17) Uani 1 d .
H3A2 H 0.593(8) -0.315(8) 1.788(5) 0.079 Uiso 1 d .
H3A1 H 0.623(8) -0.331(8) 1.674(5) 0.079 Uiso 1 d .
C4A C 0.8341(8) -0.3545(9) 1.7409(4) 0.0625(16) Uani 1 d .
H4A2 H 0.790(8) -0.488(9) 1.780(5) 0.075 Uiso 1 d .
H4A1 H 0.888(8) -0.284(8) 1.780(5) 0.075 Uiso 1 d .
C5A C 1.1129(9) -0.3998(8) 1.6492(5) 0.0674(16) Uani 1 d .
H5A2 H 1.167(8) -0.326(9) 1.697(5) 0.081 Uiso 1 d .
H5A1 H 1.108(8) -0.514(9) 1.679(5) 0.081 Uiso 1 d .
C6A C 1.2327(9) -0.3794(9) 1.5403(6) 0.0700(16) Uani 1 d .
H6A2 H 1.166(9) -0.419(8) 1.492(6) 0.084 Uiso 1 d .
H6A1 H 1.338(9) -0.460(9) 1.557(5) 0.084 Uiso 1 d .
O1S O 0.8326(4) -0.1236(5) 1.4524(2) 0.0495(8) Uani 1 d .
H1S2 H 0.7944 -0.0060 1.4696 0.059 Uiso 1 d R
H1S1 H 0.8683 -0.1891 1.5116 0.059 Uiso 1 d R

loop_
_atom_site_aniso_label
_atom_site_aniso_U_11
_atom_site_aniso_U_22
_atom_site_aniso_U_33
_atom_site_aniso_U_23
_atom_site_aniso_U_13
_atom_site_aniso_U_12
Cu1 0.0298(3) 0.0260(3) 0.0293(3) -0.00753(19) -0.00713(18) 0.00030(19)
O1 0.0341(15) 0.0384(18) 0.0342(13) -0.0088(11) -0.0061(11) -0.0033(12)
O2 0.0347(15) 0.0334(17) 0.0393(14) -0.0064(12) -0.0087(11) -0.0019(12)
O3 0.0445(16) 0.0314(17) 0.0373(14) -0.0113(12) -0.0114(12) 0.0055(12)
O4 0.0380(15) 0.0307(17) 0.0363(14) -0.0095(11) -0.0099(11) 0.0020(12)
O5 0.0396(16) 0.0419(19) 0.0324(13) -0.0104(12) -0.0104(11) -0.0027(12)
C1 0.033(2) 0.018(2) 0.045(2) -0.0087(15) -0.0022(16) 0.0005(15)
C2 0.030(2) 0.038(3) 0.052(2) -0.0107(19) -0.0037(17) -0.0051(17)
C3 0.0248(19) 0.026(2) 0.044(2) -0.0117(16) -0.0041(15) -0.0023(15)
C4 0.036(2) 0.030(2) 0.047(2) -0.0136(17) -0.0052(16) 0.0024(16)
O1A 0.051(2) 0.058(2) 0.0535(18) -0.0210(16) -0.0147(14) 0.0100(16)
O2A 0.0391(18) 0.072(3) 0.0427(16) -0.0160(16) -0.0095(13) -0.0096(15)
O3A 0.065(2) 0.044(2) 0.0434(17) -0.0036(14) -0.0153(15) -0.0036(16)
C1A 0.048(3) 0.091(5) 0.053(3) -0.036(3) -0.016(2) 0.021(3)
C2A 0.039(3) 0.089(5) 0.054(3) -0.032(3) -0.001(2) -0.005(3)
C3A 0.066(4) 0.069(4) 0.047(3) -0.007(3) 0.008(2) -0.036(3)
C4A 0.080(4) 0.056(4) 0.043(3) 0.001(2) -0.012(2) -0.024(3)
C5A 0.077(4) 0.041(3) 0.079(4) 0.006(3) -0.031(3) 0.011(3)
C6A 0.069(4) 0.062(4) 0.084(4) -0.020(3) -0.026(3) 0.018(3)
O1S 0.054(2) 0.059(2) 0.0336(15) -0.0112(14) -0.0079(13) 0.0038(16)

loop_
_atom_type_symbol
_atom_type_description
_atom_type_scat_dispersion_real
_atom_type_scat_dispersion_imag
_atom_type_scat_source
C C 0.0033 0.0016 'International Tables Vol C Tables 4.2.6.8 and 6.1.1.4'
H H 0.0000 0.0000 'International Tables Vol C Tables 4.2.6.8 and 6.1.1.4'
O O 0.0106 0.0060 'International Tables Vol C Tables 4.2.6.8 and 6.1.1.4'
Cu Cu 0.3201 1.2651 'International Tables Vol C Tables 4.2.6.8 and 6.1.1.4'

loop_
_geom_angle_atom_site_label_1
_geom_angle_atom_site_label_2
_geom_angle_atom_site_label_3
_geom_angle
_geom_angle_site_symmetry_1
_geom_angle_site_symmetry_3
O1 Cu1 O4 90.33(12) . 2_757
O1 Cu1 O3 88.01(13) . .
O4 Cu1 O3 168.63(11) 2_757 .
O1 Cu1 O2 168.77(11) . 2_757
O4 Cu1 O2 89.35(12) 2_757 2_757
O3 Cu1 O2 90.10(13) . 2_757
O1 Cu1 O5 98.17(11) . .
O4 Cu1 O5 94.18(11) 2_757 .
O3 Cu1 O5 97.19(11) . .
O2 Cu1 O5 93.05(11) 2_757 .
O1 Cu1 Cu1 86.53(8) . 2_757
O4 Cu1 Cu1 83.35(8) 2_757 2_757
O3 Cu1 Cu1 85.33(8) . 2_757
O2 Cu1 Cu1 82.28(8) 2_757 2_757
O5 Cu1 Cu1 174.72(8) . 2_757
C1 O1 Cu1 120.6(2) . .
C1 O2 Cu1 124.7(3) . 2_757
C3 O3 Cu1 121.9(2) . .
C3 O4 Cu1 124.1(3) . 2_757
O2 C1 O1 125.7(3) . .
O2 C1 C2 117.0(4) . .
O1 C1 C2 117.4(3) . .
O3 C3 O4 125.2(4) . .
O3 C3 C4 117.9(3) . .
O4 C3 C4 116.9(4) . .
C6A O1A C1A 112.5(4) 2_758 .
C2A O2A C3A 113.6(4) . .
C4A O3A C5A 110.8(4) . .
O1A C1A C2A 110.2(4) . .
O2A C2A C1A 108.6(4) . .
O2A C3A C4A 110.4(4) . .
O3A C4A C3A 109.1(4) . .
O3A C5A C6A 110.7(5) . .
O1A C6A C5A 110.1(5) 2_758 .

loop_
_geom_bond_atom_site_label_1
_geom_bond_atom_site_label_2
_geom_bond_distance
_geom_bond_site_symmetry_2
Cu1 O1 1.958(3) .
Cu1 O4 1.964(3) 2_757
Cu1 O3 1.965(3) .
Cu1 O2 1.974(3) 2_757
Cu1 O5 2.144(3) .
Cu1 Cu1 2.6286(12) 2_757
O1 C1 1.263(5) .
O2 C1 1.261(5) .
O2 Cu1 1.974(3) 2_757
O3 C3 1.259(5) .
O4 C3 1.265(5) .
O4 Cu1 1.964(3) 2_757
C1 C2 1.511(5) .
C3 C4 1.514(6) .
O1A C6A 1.407(8) 2_758
O1A C1A 1.442(6) .
O2A C2A 1.423(7) .
O2A C3A 1.434(7) .
O3A C4A 1.423(6) .
O3A C5A 1.436(7) .
C1A C2A 1.477(9) .
C3A C4A 1.478(10) .
C5A C6A 1.488(9) .
C6A O1A 1.407(8) 2_758

loop_
_geom_torsion_atom_site_label_1
_geom_torsion_atom_site_label_2
_geom_torsion_atom_site_label_3
_geom_torsion_atom_site_label_4
_geom_torsion
_geom_torsion_site_symmetry_1
_geom_torsion_site_symmetry_4
O4 Cu1 O1 C1 -84.6(3) 2_757 .
O3 Cu1 O1 C1 84.1(3) . .
O2 Cu1 O1 C1 3.7(8) 2_757 .
O5 Cu1 O1 C1 -178.9(3) . .
Cu1 Cu1 O1 C1 -1.3(3) 2_757 .
O1 Cu1 O3 C3 -86.8(3) . .
O4 Cu1 O3 C3 -5.0(8) 2_757 .
O2 Cu1 O3 C3 82.2(3) 2_757 .
O5 Cu1 O3 C3 175.3(3) . .
Cu1 Cu1 O3 C3 -0.1(3) 2_757 .
Cu1 O2 C1 O1 -6.3(6) 2_757 .
Cu1 O2 C1 C2 172.3(3) 2_757 .
Cu1 O1 C1 O2 4.8(6) . .
Cu1 O1 C1 C2 -173.8(3) . .
Cu1 O3 C3 O4 -1.7(6) . .
Cu1 O3 C3 C4 178.2(2) . .
Cu1 O4 C3 O3 3.1(6) 2_757 .
Cu1 O4 C3 C4 -176.8(2) 2_757 .
C6A O1A C1A C2A -173.8(5) 2_758 .
C3A O2A C2A C1A -172.9(4) . .
O1A C1A C2A O2A 65.1(5) . .
C2A O2A C3A C4A 173.6(4) . .
C5A O3A C4A C3A 179.9(5) . .
O2A C3A C4A O3A -69.1(6) . .
C4A O3A C5A C6A 178.4(5) . .
O3A C5A C6A O1A 73.0(7) . 2_758
